data_4076490
loop_
_publ_author_name
'Yang, Ying'
'Zhao, Na'
'Zhu, Hongping'
'Roesky, Herbert W.'

_publ_section_title
;
 Syntheses and Reactions of Derivatives of
 (Pyrrolylaldiminato)germanium(II) and -Aluminum(III)
;
_journal_issue 5
_journal_name_full Organometallics
_journal_page_first 1958
_journal_paper_doi 10.1021/om201252k
_journal_volume 31
_journal_year 2012
_chemical_formula_sum 'C54 H80 Al2 Cl6 N4 O3'
_chemical_formula_weight 1099.88
_chemical_name_common LH.AlCl3
_chemical_name_systematic
; 
 ? 
;
_space_group_IT_number 14
_symmetry_cell_setting monoclinic
_symmetry_space_group_name_Hall '-P 2yn'
_symmetry_space_group_name_H-M 'P 1 21/n 1'
_atom_sites_solution_hydrogens geom
_atom_sites_solution_primary direct
_atom_sites_solution_secondary difmap
_audit_creation_method SHELXL-97
_cell_angle_alpha 90.00
_cell_angle_beta 102.034(3)
_cell_angle_gamma 90.00
_cell_formula_units_Z 2
_cell_length_a 9.7417(2)
_cell_length_b 18.6543(5)
_cell_length_c 17.6245(5)
_cell_measurement_reflns_used 5269
_cell_measurement_temperature 173(2)
_cell_measurement_theta_max 29.2562
_cell_measurement_theta_min 2.8314
_cell_volume 3132.42(14)
_computing_cell_refinement
;
CrysAlisPro, Oxford Diffraction Ltd.,
Version 1.171.34.44 (release 25-10-2010 CrysAlis171 .NET)
(compiled Oct 25 2010,18:11:34)
;
_computing_data_collection
;
CrysAlisPro, Oxford Diffraction Ltd.,
Version 1.171.34.44 (release 25-10-2010 CrysAlis171 .NET)
(compiled Oct 25 2010,18:11:34)
;
_computing_data_reduction
;
CrysAlisPro, Oxford Diffraction Ltd.,
Version 1.171.34.44 (release 25-10-2010 CrysAlis171 .NET)
(compiled Oct 25 2010,18:11:34)
;
_computing_molecular_graphics 'Bruker SHELXTL'
_computing_publication_material 'Bruker SHELXTL'
_computing_structure_refinement 'SHELXL-97 (Sheldrick, 1997)'
_computing_structure_solution 'SHELXS-97 (Sheldrick, 1990)'
_diffrn_ambient_temperature 173(2)
_diffrn_detector_area_resol_mean 16.1903
_diffrn_measured_fraction_theta_full 0.998
_diffrn_measured_fraction_theta_max 0.998
_diffrn_measurement_device_type 'Xcalibur, Sapphire3, Gemini ultra'
_diffrn_measurement_method '\w scans'
_diffrn_radiation_monochromator graphite
_diffrn_radiation_source 'Enhance (Mo) X-ray Source'
_diffrn_radiation_type 'Mo K\a'
_diffrn_radiation_wavelength 0.71073
_diffrn_reflns_av_R_equivalents 0.0345
_diffrn_reflns_av_sigmaI/netI 0.0470
_diffrn_reflns_limit_h_max 11
_diffrn_reflns_limit_h_min -11
_diffrn_reflns_limit_k_max 22
_diffrn_reflns_limit_k_min -20
_diffrn_reflns_limit_l_max 16
_diffrn_reflns_limit_l_min -20
_diffrn_reflns_number 14866
_diffrn_reflns_theta_full 25.00
_diffrn_reflns_theta_max 25.00
_diffrn_reflns_theta_min 2.87
_exptl_absorpt_coefficient_mu 0.343
_exptl_absorpt_correction_T_max 0.9346
_exptl_absorpt_correction_T_min 0.8750
_exptl_absorpt_correction_type multi-scan
_exptl_absorpt_process_details
;
CrysAlisPro, Oxford Diffraction Ltd.,
Version 1.171.34.44 (release 25-10-2010 CrysAlis171 .NET)
(compiled Oct 25 2010,18:11:34)
Empirical absorption correction using spherical harmonics,
 implemented in SCALE3 ABSPACK scaling algorithm.
;
_exptl_crystal_colour Colorless
_exptl_crystal_density_diffrn 1.166
_exptl_crystal_density_method 'not measured'
_exptl_crystal_description Block
_exptl_crystal_F_000 1168
_exptl_crystal_size_max 0.40
_exptl_crystal_size_mid 0.40
_exptl_crystal_size_min 0.20
_refine_diff_density_max 0.422
_refine_diff_density_min -0.308
_refine_diff_density_rms 0.051
_refine_ls_extinction_method none
_refine_ls_goodness_of_fit_ref 1.032
_refine_ls_hydrogen_treatment mixed
_refine_ls_matrix_type full
_refine_ls_number_parameters 344
_refine_ls_number_reflns 5505
_refine_ls_number_restraints 36
_refine_ls_restrained_S_all 1.032
_refine_ls_R_factor_all 0.0723
_refine_ls_R_factor_gt 0.0530
_refine_ls_shift/su_max 0.000
_refine_ls_shift/su_mean 0.000
_refine_ls_structure_factor_coef Fsqd
_refine_ls_weighting_details 'calc w=1/[\s^2^(Fo^2^)+(0.0594P)^2^+1.8550P] where P=(Fo^2^+2Fc^2^)/3'
_refine_ls_weighting_scheme calc
_refine_ls_wR_factor_gt 0.1232
_refine_ls_wR_factor_ref 0.1317
_reflns_number_gt 4352
_reflns_number_total 5505
_reflns_threshold_expression >2sigma(I)
_cod_data_source_file om201252k_si_002.cif
_cod_data_source_block yy351a
_cod_depositor_comments
;
The following automatic conversions were performed:

'_symmetry_cell_setting' value 'Monoclinic' changed to 'monoclinic'
according to /home/saulius/struct/CIF-dictionaries/cif_core.dic
dictionary named 'cif_core.dic' version 2.4.1 from 2010-06-29.

Automatic conversion script
Id: cif_fix_values 1715 2011-07-08 13:25:40Z adriana 
;
_cod_original_sg_symbol_H-M P2(1)/n
_cod_database_code 4076490

loop_
_symmetry_equiv_pos_as_xyz
'x, y, z'
'-x+1/2, y+1/2, -z+1/2'
'-x, -y, -z'
'x-1/2, -y-1/2, z-1/2'

loop_
_atom_site_label
_atom_site_type_symbol
_atom_site_fract_x
_atom_site_fract_y
_atom_site_fract_z
_atom_site_U_iso_or_equiv
_atom_site_adp_type
_atom_site_occupancy
_atom_site_symmetry_multiplicity
_atom_site_calc_flag
_atom_site_refinement_flags
Al1 Al 0.52596(8) 0.21883(4) 0.25024(5) 0.0315(2) Uani 1 1 d .
Cl1 Cl 0.66312(9) 0.18353(6) 0.35269(5) 0.0713(3) Uani 1 1 d .
Cl2 Cl 0.40637(8) 0.30843(4) 0.26947(6) 0.0641(3) Uani 1 1 d .
Cl3 Cl 0.64169(7) 0.23660(4) 0.16269(4) 0.0442(2) Uani 1 1 d .
N1 N 0.40029(19) 0.14190(10) 0.21430(11) 0.0222(4) Uani 1 1 d .
N2 N 0.4503(2) -0.03420(11) 0.13319(12) 0.0253(5) Uani 1 1 d .
H1A H 0.537(3) -0.0351(15) 0.1447(15) 0.032(8) Uiso 1 1 d .
C1 C 0.4464(2) 0.08525(12) 0.18327(13) 0.0223(5) Uani 1 1 d .
H1 H 0.5420 0.0871 0.1791 0.027 Uiso 1 1 calc R
C2 C 0.3745(2) 0.02229(12) 0.15543(13) 0.0224(5) Uani 1 1 d .
C3 C 0.2346(2) -0.00048(13) 0.14092(14) 0.0255(5) Uani 1 1 d .
H3 H 0.1569 0.0267 0.1496 0.031 Uiso 1 1 calc R
C4 C 0.2295(3) -0.06917(13) 0.11182(14) 0.0268(6) Uani 1 1 d .
H4 H 0.1473 -0.0975 0.0966 0.032 Uiso 1 1 calc R
C5 C 0.3655(3) -0.09011(13) 0.10844(14) 0.0269(6) Uani 1 1 d .
C6 C 0.4209(3) -0.16062(14) 0.08594(17) 0.0375(7) Uani 1 1 d .
C7 C 0.2983(4) -0.20631(18) 0.0436(3) 0.0730(12) Uani 1 1 d .
H7A H 0.2340 -0.2160 0.0783 0.110 Uiso 1 1 calc R
H7B H 0.3342 -0.2517 0.0276 0.110 Uiso 1 1 calc R
H7C H 0.2483 -0.1805 -0.0024 0.110 Uiso 1 1 calc R
C8 C 0.4944(6) -0.1987(2) 0.1592(3) 0.0926(16) Uani 1 1 d .
H8A H 0.5744 -0.1699 0.1855 0.139 Uiso 1 1 calc R
H8B H 0.5278 -0.2456 0.1457 0.139 Uiso 1 1 calc R
H8C H 0.4286 -0.2052 0.1938 0.139 Uiso 1 1 calc R
C9 C 0.5213(3) -0.14819(17) 0.0317(2) 0.0524(9) Uani 1 1 d .
H9A H 0.4733 -0.1213 -0.0139 0.079 Uiso 1 1 calc R
H9B H 0.5527 -0.1945 0.0152 0.079 Uiso 1 1 calc R
H9C H 0.6027 -0.1208 0.0589 0.079 Uiso 1 1 calc R
C10 C 0.2576(2) 0.14081(12) 0.22702(14) 0.0219(5) Uani 1 1 d .
C11 C 0.2310(3) 0.10383(13) 0.29168(14) 0.0273(6) Uani 1 1 d .
C12 C 0.0929(3) 0.10140(15) 0.30095(16) 0.0346(6) Uani 1 1 d .
H12 H 0.0715 0.0765 0.3441 0.041 Uiso 1 1 calc R
C13 C -0.0133(3) 0.13420(16) 0.24919(17) 0.0381(7) Uani 1 1 d .
H13 H -0.1069 0.1316 0.2566 0.046 Uiso 1 1 calc R
C14 C 0.0156(3) 0.17096(14) 0.18626(17) 0.0335(6) Uani 1 1 d .
H14 H -0.0588 0.1934 0.1508 0.040 Uiso 1 1 calc R
C15 C 0.1519(2) 0.17574(13) 0.17393(14) 0.0256(5) Uani 1 1 d .
C16 C 0.1798(3) 0.21474(14) 0.10284(16) 0.0331(6) Uani 1 1 d .
H16 H 0.2834 0.2224 0.1103 0.040 Uiso 1 1 calc R
C17 C 0.1082(4) 0.28842(17) 0.0926(2) 0.0567(9) Uani 1 1 d .
H17A H 0.0061 0.2821 0.0824 0.085 Uiso 1 1 calc R
H17B H 0.1344 0.3135 0.0489 0.085 Uiso 1 1 calc R
H17C H 0.1383 0.3167 0.1400 0.085 Uiso 1 1 calc R
C18 C 0.1324(3) 0.16974(17) 0.02983(16) 0.0453(7) Uani 1 1 d .
H18A H 0.1844 0.1244 0.0353 0.068 Uiso 1 1 calc R
H18B H 0.1508 0.1960 -0.0152 0.068 Uiso 1 1 calc R
H18C H 0.0317 0.1599 0.0225 0.068 Uiso 1 1 calc R
C19 C 0.3449(3) 0.06650(14) 0.35069(15) 0.0342(6) Uani 1 1 d .
H19 H 0.4352 0.0715 0.3326 0.041 Uiso 1 1 calc R
C20 C 0.3642(4) 0.10226(19) 0.43028(17) 0.0548(9) Uani 1 1 d .
H20A H 0.3866 0.1531 0.4257 0.082 Uiso 1 1 calc R
H20B H 0.4410 0.0788 0.4665 0.082 Uiso 1 1 calc R
H20C H 0.2773 0.0979 0.4496 0.082 Uiso 1 1 calc R
C21 C 0.3150(4) -0.01362(16) 0.35614(19) 0.0508(8) Uani 1 1 d .
H21A H 0.2281 -0.0202 0.3751 0.076 Uiso 1 1 calc R
H21B H 0.3930 -0.0365 0.3921 0.076 Uiso 1 1 calc R
H21C H 0.3047 -0.0355 0.3047 0.076 Uiso 1 1 calc R
O1 O 0.74480(18) 0.97367(10) 0.19788(11) 0.0389(5) Uani 1 1 d .
C22 C 0.7867(4) 0.9400(2) 0.2722(2) 0.0641(10) Uani 1 1 d .
H22A H 0.8777 0.9599 0.2998 0.077 Uiso 1 1 calc R
H22B H 0.7986 0.8878 0.2655 0.077 Uiso 1 1 calc R
C23 C 0.6764(4) 0.9530(3) 0.3187(2) 0.0832(14) Uani 1 1 d .
H23A H 0.6640 1.0047 0.3244 0.125 Uiso 1 1 calc R
H23B H 0.7057 0.9311 0.3701 0.125 Uiso 1 1 calc R
H23C H 0.5875 0.9317 0.2920 0.125 Uiso 1 1 calc R
C24 C 0.8495(3) 0.96610(17) 0.15250(17) 0.0417(7) Uani 1 1 d .
H24A H 0.8561 0.9153 0.1373 0.050 Uiso 1 1 calc R
H24B H 0.9420 0.9810 0.1833 0.050 Uiso 1 1 calc R
C25 C 0.8109(3) 1.01162(18) 0.08198(18) 0.0495(8) Uani 1 1 d .
H25A H 0.7224 0.9945 0.0500 0.074 Uiso 1 1 calc R
H25B H 0.8851 1.0089 0.0521 0.074 Uiso 1 1 calc R
H25C H 0.8000 1.0614 0.0974 0.074 Uiso 1 1 calc R
O2 O 1.0000 0.0000 0.5000 0.146(3) Uani 1 2 d S
C26 C 1.0108(10) 0.0558(6) 0.5244(5) 0.072(2) Uani 0.50 1 d PU
C27 C 0.9470(11) 0.1273(6) 0.5356(5) 0.074(2) Uani 0.50 1 d PU
C28 C 0.9054(9) 0.0613(5) 0.4865(5) 0.0655(18) Uani 0.50 1 d PU
C29 C 0.9204(12) 0.1140(7) 0.4941(6) 0.076(2) Uani 0.50 1 d PU

loop_
_atom_site_aniso_label
_atom_site_aniso_U_11
_atom_site_aniso_U_22
_atom_site_aniso_U_33
_atom_site_aniso_U_23
_atom_site_aniso_U_13
_atom_site_aniso_U_12
Al1 0.0259(4) 0.0339(5) 0.0363(5) -0.0147(4) 0.0098(3) -0.0101(3)
Cl1 0.0532(5) 0.1086(8) 0.0430(5) -0.0031(5) -0.0113(4) -0.0275(5)
Cl2 0.0489(5) 0.0418(5) 0.1105(8) -0.0434(5) 0.0373(5) -0.0127(4)
Cl3 0.0383(4) 0.0472(4) 0.0530(5) -0.0100(3) 0.0229(3) -0.0130(3)
N1 0.0186(10) 0.0228(11) 0.0256(11) -0.0033(9) 0.0054(8) 0.0000(8)
N2 0.0228(11) 0.0216(11) 0.0333(12) -0.0008(9) 0.0100(9) 0.0033(9)
C1 0.0186(11) 0.0253(13) 0.0229(12) 0.0015(10) 0.0045(10) 0.0019(10)
C2 0.0223(12) 0.0205(12) 0.0253(13) 0.0004(10) 0.0072(10) 0.0025(10)
C3 0.0237(12) 0.0249(13) 0.0281(13) -0.0021(10) 0.0061(10) 0.0017(10)
C4 0.0272(13) 0.0225(13) 0.0312(14) -0.0015(11) 0.0076(11) -0.0049(10)
C5 0.0367(14) 0.0184(13) 0.0282(13) 0.0001(10) 0.0132(11) -0.0021(11)
C6 0.0477(16) 0.0205(14) 0.0497(17) -0.0053(12) 0.0223(14) 0.0017(12)
C7 0.071(2) 0.0344(18) 0.130(4) -0.036(2) 0.058(2) -0.0197(17)
C8 0.153(4) 0.045(2) 0.083(3) 0.018(2) 0.033(3) 0.061(3)
C9 0.0550(19) 0.0368(17) 0.076(2) -0.0230(16) 0.0369(18) -0.0065(15)
C10 0.0212(12) 0.0168(12) 0.0290(13) -0.0079(10) 0.0082(10) -0.0022(9)
C11 0.0315(13) 0.0219(13) 0.0303(14) -0.0069(11) 0.0109(11) -0.0009(11)
C12 0.0360(15) 0.0339(15) 0.0391(16) -0.0061(12) 0.0202(13) -0.0048(12)
C13 0.0251(13) 0.0428(17) 0.0510(18) -0.0105(14) 0.0183(13) -0.0045(12)
C14 0.0234(13) 0.0317(15) 0.0445(16) -0.0073(13) 0.0050(12) 0.0038(11)
C15 0.0229(12) 0.0206(13) 0.0335(14) -0.0074(11) 0.0064(11) -0.0010(10)
C16 0.0270(13) 0.0300(15) 0.0409(16) 0.0042(12) 0.0036(12) 0.0014(11)
C17 0.071(2) 0.0344(18) 0.064(2) 0.0097(16) 0.0136(18) 0.0126(16)
C18 0.0515(18) 0.0518(19) 0.0324(15) 0.0009(14) 0.0080(14) 0.0041(15)
C19 0.0395(15) 0.0335(15) 0.0315(14) 0.0042(12) 0.0113(12) 0.0024(12)
C20 0.067(2) 0.061(2) 0.0339(17) -0.0043(16) 0.0040(16) 0.0106(18)
C21 0.066(2) 0.0352(17) 0.0522(19) 0.0100(15) 0.0156(17) 0.0027(15)
O1 0.0308(10) 0.0424(11) 0.0443(11) 0.0126(9) 0.0097(9) 0.0110(8)
C22 0.050(2) 0.088(3) 0.057(2) 0.034(2) 0.0173(17) 0.0265(19)
C23 0.063(2) 0.137(4) 0.055(2) 0.034(3) 0.026(2) 0.035(3)
C24 0.0291(14) 0.0474(18) 0.0497(18) 0.0005(14) 0.0105(13) -0.0002(13)
C25 0.0520(19) 0.0501(19) 0.0469(18) 0.0029(15) 0.0113(15) -0.0130(15)
O2 0.085(4) 0.077(4) 0.249(8) 0.033(5) -0.024(4) 0.006(3)
C26 0.079(5) 0.094(5) 0.048(4) -0.003(4) 0.022(3) 0.005(4)
C27 0.083(5) 0.074(5) 0.060(5) 0.001(5) 0.005(4) -0.007(4)
C28 0.071(4) 0.080(5) 0.046(4) 0.005(4) 0.015(3) 0.001(4)
C29 0.092(5) 0.076(5) 0.060(5) 0.001(5) 0.017(4) 0.009(5)

loop_
_atom_type_symbol
_atom_type_description
_atom_type_scat_dispersion_real
_atom_type_scat_dispersion_imag
_atom_type_scat_source
C C 0.0033 0.0016 'International Tables Vol C Tables 4.2.6.8 and 6.1.1.4'
H H 0.0000 0.0000 'International Tables Vol C Tables 4.2.6.8 and 6.1.1.4'
N N 0.0061 0.0033 'International Tables Vol C Tables 4.2.6.8 and 6.1.1.4'
Al Al 0.0645 0.0514 'International Tables Vol C Tables 4.2.6.8 and 6.1.1.4'
Cl Cl 0.1484 0.1585 'International Tables Vol C Tables 4.2.6.8 and 6.1.1.4'
O O 0.0106 0.0060 'International Tables Vol C Tables 4.2.6.8 and 6.1.1.4'

loop_
_geom_angle_atom_site_label_1
_geom_angle_atom_site_label_2
_geom_angle_atom_site_label_3
_geom_angle
_geom_angle_site_symmetry_1
_geom_angle_site_symmetry_3
N1 Al1 Cl2 108.21(7) . .
N1 Al1 Cl1 107.27(7) . .
Cl2 Al1 Cl1 112.47(6) . .
N1 Al1 Cl3 106.15(7) . .
Cl2 Al1 Cl3 112.93(5) . .
Cl1 Al1 Cl3 109.46(5) . .
C1 N1 C10 118.33(19) . .
C1 N1 Al1 119.55(16) . .
C10 N1 Al1 121.85(15) . .
C5 N2 C2 110.6(2) . .
C5 N2 H1A 126(2) . .
C2 N2 H1A 122(2) . .
N1 C1 C2 129.1(2) . .
N1 C1 H1 115.4 . .
C2 C1 H1 115.4 . .
N2 C2 C3 105.8(2) . .
N2 C2 C1 118.5(2) . .
C3 C2 C1 135.6(2) . .
C4 C3 C2 108.0(2) . .
C4 C3 H3 126.0 . .
C2 C3 H3 126.0 . .
C3 C4 C5 108.4(2) . .
C3 C4 H4 125.8 . .
C5 C4 H4 125.8 . .
N2 C5 C4 107.1(2) . .
N2 C5 C6 122.2(2) . .
C4 C5 C6 130.7(2) . .
C5 C6 C8 108.5(2) . .
C5 C6 C9 110.2(2) . .
C8 C6 C9 110.8(3) . .
C5 C6 C7 109.2(2) . .
C8 C6 C7 109.7(3) . .
C9 C6 C7 108.5(3) . .
C6 C7 H7A 109.5 . .
C6 C7 H7B 109.5 . .
H7A C7 H7B 109.5 . .
C6 C7 H7C 109.5 . .
H7A C7 H7C 109.5 . .
H7B C7 H7C 109.5 . .
C6 C8 H8A 109.5 . .
C6 C8 H8B 109.5 . .
H8A C8 H8B 109.5 . .
C6 C8 H8C 109.5 . .
H8A C8 H8C 109.5 . .
H8B C8 H8C 109.5 . .
C6 C9 H9A 109.5 . .
C6 C9 H9B 109.5 . .
H9A C9 H9B 109.5 . .
C6 C9 H9C 109.5 . .
H9A C9 H9C 109.5 . .
H9B C9 H9C 109.5 . .
C15 C10 C11 122.5(2) . .
C15 C10 N1 119.0(2) . .
C11 C10 N1 118.5(2) . .
C12 C11 C10 117.4(2) . .
C12 C11 C19 119.4(2) . .
C10 C11 C19 123.2(2) . .
C13 C12 C11 121.4(3) . .
C13 C12 H12 119.3 . .
C11 C12 H12 119.3 . .
C12 C13 C14 120.2(2) . .
C12 C13 H13 119.9 . .
C14 C13 H13 119.9 . .
C13 C14 C15 121.2(2) . .
C13 C14 H14 119.4 . .
C15 C14 H14 119.4 . .
C14 C15 C10 117.3(2) . .
C14 C15 C16 119.9(2) . .
C10 C15 C16 122.7(2) . .
C15 C16 C18 110.9(2) . .
C15 C16 C17 111.7(2) . .
C18 C16 C17 110.1(2) . .
C15 C16 H16 108.0 . .
C18 C16 H16 108.0 . .
C17 C16 H16 108.0 . .
C16 C17 H17A 109.5 . .
C16 C17 H17B 109.5 . .
H17A C17 H17B 109.5 . .
C16 C17 H17C 109.5 . .
H17A C17 H17C 109.5 . .
H17B C17 H17C 109.5 . .
C16 C18 H18A 109.5 . .
C16 C18 H18B 109.5 . .
H18A C18 H18B 109.5 . .
C16 C18 H18C 109.5 . .
H18A C18 H18C 109.5 . .
H18B C18 H18C 109.5 . .
C11 C19 C20 111.1(2) . .
C11 C19 C21 111.6(2) . .
C20 C19 C21 110.9(2) . .
C11 C19 H19 107.7 . .
C20 C19 H19 107.7 . .
C21 C19 H19 107.7 . .
C19 C20 H20A 109.5 . .
C19 C20 H20B 109.5 . .
H20A C20 H20B 109.5 . .
C19 C20 H20C 109.5 . .
H20A C20 H20C 109.5 . .
H20B C20 H20C 109.5 . .
C19 C21 H21A 109.5 . .
C19 C21 H21B 109.5 . .
H21A C21 H21B 109.5 . .
C19 C21 H21C 109.5 . .
H21A C21 H21C 109.5 . .
H21B C21 H21C 109.5 . .
C24 O1 C22 111.6(2) . .
O1 C22 C23 109.1(3) . .
O1 C22 H22A 109.9 . .
C23 C22 H22A 109.9 . .
O1 C22 H22B 109.9 . .
C23 C22 H22B 109.9 . .
H22A C22 H22B 108.3 . .
C22 C23 H23A 109.5 . .
C22 C23 H23B 109.5 . .
H23A C23 H23B 109.5 . .
C22 C23 H23C 109.5 . .
H23A C23 H23C 109.5 . .
H23B C23 H23C 109.5 . .
O1 C24 C25 109.0(2) . .
O1 C24 H24A 109.9 . .
C25 C24 H24A 109.9 . .
O1 C24 H24B 109.9 . .
C25 C24 H24B 109.9 . .
H24A C24 H24B 108.3 . .
C24 C25 H25A 109.5 . .
C24 C25 H25B 109.5 . .
H25A C25 H25B 109.5 . .
C24 C25 H25C 109.5 . .
H25A C25 H25C 109.5 . .
H25B C25 H25C 109.5 . .
C26 O2 C26 180.0(9) . 3_756
C26 O2 C28 48.7(5) . .
C26 O2 C28 131.3(5) 3_756 .
C26 O2 C28 131.3(5) . 3_756
C26 O2 C28 48.7(5) 3_756 3_756
C28 O2 C28 180.0(6) . 3_756
C28 C26 O2 81.6(9) . .
C28 C26 C29 44.1(7) . .
O2 C26 C29 124.0(9) . .
C28 C26 C27 68.8(8) . .
O2 C26 C27 149.9(9) . .
C29 C26 C27 30.1(5) . .
C29 C27 C26 69.7(14) . .
C29 C27 C28 35.9(13) . .
C26 C27 C28 43.1(5) . .
C29 C28 C26 85.4(12) . .
C29 C28 O2 132.9(11) . .
C26 C28 O2 49.6(7) . .
C29 C28 C27 26.7(8) . .
C26 C28 C27 68.1(8) . .
O2 C28 C27 117.5(7) . .
C27 C29 C28 117(2) . .
C27 C29 C26 80.2(14) . .
C28 C29 C26 50.5(8) . .

loop_
_geom_bond_atom_site_label_1
_geom_bond_atom_site_label_2
_geom_bond_distance
_geom_bond_site_symmetry_2
Al1 N1 1.907(2) .
Al1 Cl2 2.1047(11) .
Al1 Cl1 2.1151(12) .
Al1 Cl3 2.1183(11) .
N1 C1 1.311(3) .
N1 C10 1.453(3) .
N2 C5 1.346(3) .
N2 C2 1.390(3) .
N2 H1A 0.82(3) .
C1 C2 1.403(3) .
C1 H1 0.9500 .
C2 C3 1.399(3) .
C3 C4 1.377(3) .
C3 H3 0.9500 .
C4 C5 1.394(3) .
C4 H4 0.9500 .
C5 C6 1.506(3) .
C6 C8 1.516(5) .
C6 C9 1.521(4) .
C6 C7 1.529(4) .
C7 H7A 0.9800 .
C7 H7B 0.9800 .
C7 H7C 0.9800 .
C8 H8A 0.9800 .
C8 H8B 0.9800 .
C8 H8C 0.9800 .
C9 H9A 0.9800 .
C9 H9B 0.9800 .
C9 H9C 0.9800 .
C10 C15 1.399(3) .
C10 C11 1.402(3) .
C11 C12 1.389(3) .
C11 C19 1.522(4) .
C12 C13 1.372(4) .
C12 H12 0.9500 .
C13 C14 1.382(4) .
C13 H13 0.9500 .
C14 C15 1.392(3) .
C14 H14 0.9500 .
C15 C16 1.522(4) .
C16 C18 1.525(4) .
C16 C17 1.535(4) .
C16 H16 1.0000 .
C17 H17A 0.9800 .
C17 H17B 0.9800 .
C17 H17C 0.9800 .
C18 H18A 0.9800 .
C18 H18B 0.9800 .
C18 H18C 0.9800 .
C19 C20 1.529(4) .
C19 C21 1.530(4) .
C19 H19 1.0000 .
C20 H20A 0.9800 .
C20 H20B 0.9800 .
C20 H20C 0.9800 .
C21 H21A 0.9800 .
C21 H21B 0.9800 .
C21 H21C 0.9800 .
O1 C24 1.428(3) .
O1 C22 1.433(4) .
C22 C23 1.501(5) .
C22 H22A 0.9900 .
C22 H22B 0.9900 .
C23 H23A 0.9800 .
C23 H23B 0.9800 .
C23 H23C 0.9800 .
C24 C25 1.487(4) .
C24 H24A 0.9900 .
C24 H24B 0.9900 .
C25 H25A 0.9800 .
C25 H25B 0.9800 .
C25 H25C 0.9800 .
O2 C26 1.122(10) .
O2 C26 1.122(10) 3_756
O2 C28 1.457(10) .
O2 C28 1.457(10) 3_756
C26 C28 1.107(11) .
C26 C29 1.429(15) .
C26 C27 1.502(14) .
C27 C29 0.765(10) .
C27 C28 1.510(14) .
C28 C29 0.998(12) .
